data_7127469
loop_
_publ_author_name
'Lai, Qingheng'
'Cosio, Mario N.'
'Ozerov, Oleg V.'

_publ_section_title
;
 Ni complexes of an alane/tris(phosphine) ligand built around a strongly
 Lewis acidic tris(<i>N</i>-pyrrolyl)aluminum.
;
_journal_issue 94
_journal_name_full 'Chemical communications (Cambridge, England)'
_journal_page_first 14845
_journal_page_last 14848
_journal_paper_doi 10.1039/d0cc05452f
_journal_volume 56
_journal_year 2020
_chemical_formula_moiety 'C30 H51 Al N3 Ni P3'
_chemical_formula_sum 'C30 H51 Al N3 Ni P3'
_chemical_formula_weight 632.33
_chemical_properties_physical Air-sensitive,Moisture-sensitive
_space_group_crystal_system monoclinic
_space_group_IT_number 14
_space_group_name_Hall '-P 2yn'
_space_group_name_H-M_alt 'P 1 21/n 1'
_atom_sites_solution_hydrogens geom
_atom_sites_solution_primary dual
_audit_creation_date 2017-11-05
_audit_creation_method
;
Olex2 1.2
(compiled 2017.03.28 svn.r3405 for OlexSys, GUI svn.r5337)
;
_audit_update_record
;
2019-05-13 deposited with the CCDC.	2020-11-03 downloaded from the CCDC.
;
_cell_angle_alpha 90
_cell_angle_beta 96.935(9)
_cell_angle_gamma 90
_cell_formula_units_Z 4
_cell_length_a 11.290(9)
_cell_length_b 17.502(13)
_cell_length_c 16.876(13)
_cell_measurement_reflns_used 9840
_cell_measurement_temperature 110
_cell_measurement_theta_max 27.486
_cell_measurement_theta_min 2.305
_cell_volume 3310(4)
_computing_cell_refinement 'SAINT v8.34A (Bruker, 2013)'
_computing_data_reduction 'SAINT v8.34A (Bruker, 2013)'
_computing_molecular_graphics 'Olex2 (Dolomanov et al., 2009)'
_computing_publication_material 'Olex2 (Dolomanov et al., 2009)'
_computing_structure_refinement 'XL (Sheldrick, 2008)'
_computing_structure_solution 'XT (Sheldrick, 2015)'
_diffrn_ambient_temperature 110
_diffrn_measured_fraction_theta_full 0.998
_diffrn_measured_fraction_theta_max 0.994
_diffrn_measurement_device_type 'Bruker APEX-II CCD'
_diffrn_measurement_method '\f and \w scans'
_diffrn_radiation_type MoK\a
_diffrn_radiation_wavelength 0.71073
_diffrn_reflns_av_R_equivalents 0.0300
_diffrn_reflns_av_unetI/netI 0.0219
_diffrn_reflns_Laue_measured_fraction_full 0.998
_diffrn_reflns_Laue_measured_fraction_max 0.994
_diffrn_reflns_limit_h_max 14
_diffrn_reflns_limit_h_min -14
_diffrn_reflns_limit_k_max 22
_diffrn_reflns_limit_k_min -22
_diffrn_reflns_limit_l_max 21
_diffrn_reflns_limit_l_min -21
_diffrn_reflns_number 37302
_diffrn_reflns_point_group_measured_fraction_full 0.998
_diffrn_reflns_point_group_measured_fraction_max 0.994
_diffrn_reflns_theta_full 25.242
_diffrn_reflns_theta_max 27.504
_diffrn_reflns_theta_min 2.327
_diffrn_standards_number 0
_exptl_absorpt_coefficient_mu 0.781
_exptl_absorpt_correction_T_max 0.7455
_exptl_absorpt_correction_T_min 0.5794
_exptl_absorpt_correction_type multi-scan
_exptl_absorpt_process_details
'SADABS-2014/5 (Bruker,2014/5) was used for absorption correction. wR2(int) was 0.1002 before and 0.0464 after correction. The Ratio of minimum to maximum transmission is 0.7772. The \l/2 correction factor is Not present.'
_exptl_crystal_colour 'clear dark green'
_exptl_crystal_colour_lustre clear
_exptl_crystal_colour_modifier dark
_exptl_crystal_colour_primary green
_exptl_crystal_density_diffrn 1.269
_exptl_crystal_description block
_exptl_crystal_F_000 1352
_exptl_crystal_recrystallization_method 'Vapour deposition'
_exptl_crystal_size_max 0.85
_exptl_crystal_size_mid 0.34
_exptl_crystal_size_min 0.08
_refine_diff_density_max 0.353
_refine_diff_density_min -0.270
_refine_diff_density_rms 0.062
_refine_ls_extinction_method none
_refine_ls_goodness_of_fit_ref 1.069
_refine_ls_hydrogen_treatment constr
_refine_ls_matrix_type full
_refine_ls_number_parameters 355
_refine_ls_number_reflns 7553
_refine_ls_number_restraints 0
_refine_ls_restrained_S_all 1.069
_refine_ls_R_factor_all 0.0307
_refine_ls_R_factor_gt 0.0267
_refine_ls_shift/su_max 0.002
_refine_ls_shift/su_mean 0.000
_refine_ls_structure_factor_coef Fsqd
_refine_ls_weighting_details 'w=1/[\s^2^(Fo^2^)+(0.0300P)^2^+1.8481P] where P=(Fo^2^+2Fc^2^)/3'
_refine_ls_weighting_scheme calc
_refine_ls_wR_factor_gt 0.0680
_refine_ls_wR_factor_ref 0.0700
_reflns_Friedel_coverage 0.000
_reflns_number_gt 6851
_reflns_number_total 7553
_reflns_threshold_expression 'I > 2\s(I)'
_cod_data_source_file d0cc05452f2.cif
_cod_data_source_block p21c_b
_cod_database_code 7127469
_shelx_shelxl_version_number 2017/1
_shelx_space_group_comment
;
The symmetry employed for this shelxl refinement is uniquely defined
by the following loop, which should always be used as a source of
symmetry information in preference to the above space-group names.
They are only intended as comments.
;
_shelx_estimated_absorpt_t_max 0.940
_shelx_estimated_absorpt_t_min 0.556
_olex2_refinement_description
;
1. Others
 Fixed Uiso: H00A(0.025) H00B(0.022) H00C(0.025) H00D(0.027) H00E(0.042)
 H00F(0.042) H00G(0.042) H00H(0.025) H00I(0.028) H00J(0.035) H00K(0.035)
 H00L(0.035) H00M(0.033) H00N(0.043) H00O(0.043) H00P(0.043) H00Q(0.043)
 H00R(0.043) H00S(0.043) H00T(0.034) H00U(0.033) H00V(0.046) H00W(0.046)
 H00X(0.046) H00Y(0.035) H(0.035) HA(0.035) H00Z(0.036) H00(0.043) HB(0.043)
 HC(0.043) H0AA(0.046) HD(0.046) HE(0.046) H1AA(0.037) H2AA(0.042) HF(0.042)
 HG(0.042) H3AA(0.036) H4AA(0.048) HH(0.048) HI(0.048) H5AA(0.035) H6AA(0.048)
 HJ(0.048) HK(0.048) H010(0.043) H01A(0.044) H01B(0.044) H01C(0.044) H012(0.045)
 Fixed X: H00A(0.984393) H00B(0.36752) H00C(0.57999) H00D(0.971707)
 H00E(0.590929) H00F(0.501797) H00G(0.449762) H00H(0.526968) H00I(0.842914)
 H00J(0.487623) H00K(0.365319) H00L(0.486598) H00M(0.684231) H00N(0.331768)
 H00O(0.390437) H00P(0.40197) H00Q(0.563711) H00R(0.485671) H00S(0.624568)
 H00T(1.160537) H00U(0.771177) H00V(0.659965) H00W(0.519152) H00X(0.609998)
 H00Y(0.325402) H(0.272895) HA(0.393896) H00Z(0.479849) H00(1.023793)
 HB(1.086489) HC(1.11519) H0AA(0.79008) HD(0.889814) HE(0.822178) H1AA(0.71451)
 H2AA(0.767319) HF(0.852671) HG(0.903184) H3AA(0.786309) H4AA(0.845512)
 HH(0.822679) HI(0.730646) H5AA(1.051319) H6AA(0.796232) HJ(0.936592)
 HK(0.885909) H010(1.228665) H01A(0.990475) H01B(1.038961) H01C(0.964273)
 H012(0.616277)
 Fixed Y: H00A(0.74856) H00B(0.784105) H00C(0.924101) H00D(0.938765)
 H00E(0.853388) H00F(0.924272) H00G(0.839868) H00H(0.589243) H00I(0.511258)
 H00J(0.640375) H00K(0.656909) H00L(0.695879) H00M(0.459501) H00N(0.890811)
 H00O(0.973465) H00P(0.930051) H00Q(0.686587) H00R(0.618642) H00S(0.625218)
 H00T(0.833907) H00U(0.596412) H00V(0.488888) H00W(0.484227) H00X(0.467548)
 H00Y(0.768187) H(0.697111) HA(0.687962) H00Z(0.892806) H00(0.906176)
 HB(0.836607) HC(0.851871) H0AA(0.764295) HD(0.780217) HE(0.850202)
 H1AA(0.463907) H2AA(0.924081) HF(0.997379) HG(0.91657) H3AA(0.799351)
 H4AA(0.959864) HH(1.024251) HI(0.954944) H5AA(0.697781) H6AA(0.564964)
 HJ(0.549372) HK(0.634294) H010(0.76306) H01A(0.641825) H01B(0.556946)
 H01C(0.576369) H012(0.881858)
 Fixed Z: H00A(0.350234) H00B(0.522978) H00C(0.447852) H00D(0.454926)
 H00E(0.331024) H00F(0.31464) H00G(0.3221) H00H(0.397179) H00I(0.399497)
 H00J(0.527618) H00K(0.563572) H00L(0.602892) H00M(0.518421) H00N(0.430585)
 H00O(0.42407) H00P(0.508109) H00Q(0.306728) H00R(0.263802) H00S(0.254124)
 H00T(0.506242) H00U(0.70941) H00V(0.309268) H00W(0.312839) H00X(0.391264)
 H00Y(0.38508) H(0.429245) HA(0.389576) H00Z(0.635574) H00(0.322044)
 HB(0.281794) HC(0.375648) H0AA(0.284015) HD(0.226248) HE(0.2621)
 H1AA(0.669681) H2AA(0.538043) HF(0.543996) HG(0.577124) H3AA(0.74196)
 H4AA(0.336875) HH(0.400635) HI(0.383693) H5AA(0.676946) H6AA(0.271941)
 HJ(0.28973) HK(0.295797) H010(0.634657) H01A(0.439256) H01B(0.428789)
 H01C(0.501027) H012(0.766309)
;
_olex2_submission_special_instructions 'No special instructions were received'

loop_
_space_group_symop_operation_xyz
'x, y, z'
'-x+1/2, y+1/2, -z+1/2'
'-x, -y, -z'
'x-1/2, -y-1/2, z-1/2'

loop_
_atom_site_label
_atom_site_type_symbol
_atom_site_fract_x
_atom_site_fract_y
_atom_site_fract_z
_atom_site_U_iso_or_equiv
_atom_site_adp_type
_atom_site_occupancy
_atom_site_site_symmetry_order
_atom_site_calc_flag
_atom_site_refinement_flags_posn
_atom_site_refinement_flags_adp
_atom_site_refinement_flags_occupancy
_atom_site_disorder_assembly
_atom_site_disorder_group
Ni01 Ni 0.71846(2) 0.74545(2) 0.43795(2) 0.01261(5) Uani 1 1 d . . . . .
P002 P 0.56120(3) 0.79633(2) 0.48557(2) 0.01437(8) Uani 1 1 d . . . . .
P003 P 0.88006(3) 0.81796(2) 0.43782(2) 0.01496(8) Uani 1 1 d . . . . .
P004 P 0.72955(3) 0.61931(2) 0.42726(2) 0.01574(8) Uani 1 1 d . . . . .
Al00 Al 0.79104(4) 0.72299(3) 0.56719(2) 0.01698(9) Uani 1 1 d . . . . .
N006 N 0.95383(11) 0.74298(7) 0.57621(7) 0.0201(3) Uani 1 1 d . . . . .
N007 N 0.70889(11) 0.79060(7) 0.62523(7) 0.0201(3) Uani 1 1 d . . . . .
N008 N 0.75680(11) 0.62251(7) 0.58932(7) 0.0211(3) Uani 1 1 d . . . . .
C009 C 0.60428(13) 0.82324(8) 0.58846(9) 0.0191(3) Uani 1 1 d . . . . .
C00A C 0.95000(13) 0.80123(9) 0.34511(9) 0.0205(3) Uani 1 1 d . . . . .
H00A H 0.984393 0.748560 0.350234 0.025 Uiso 1 1 calc R . . . .
C00B C 0.41792(13) 0.74722(8) 0.49659(9) 0.0182(3) Uani 1 1 d . . . . .
H00B H 0.367520 0.784105 0.522978 0.022 Uiso 1 1 calc R . . . .
C00C C 0.51530(13) 0.88622(8) 0.43159(9) 0.0205(3) Uani 1 1 d . . . . .
H00C H 0.579990 0.924101 0.447852 0.025 Uiso 1 1 calc R . . . .
C00D C 0.88629(13) 0.92318(8) 0.45369(10) 0.0228(3) Uani 1 1 d . . . . .
H00D H 0.971707 0.938765 0.454926 0.027 Uiso 1 1 calc R . . . .
C00E C 0.51436(15) 0.87492(10) 0.34180(10) 0.0280(3) Uani 1 1 d . . . . .
H00E H 0.590929 0.853388 0.331024 0.042 Uiso 1 1 calc GR . . . .
H00F H 0.501797 0.924272 0.314640 0.042 Uiso 1 1 calc GR . . . .
H00G H 0.449762 0.839868 0.322100 0.042 Uiso 1 1 calc GR . . . .
C00F C 0.59457(13) 0.58280(8) 0.36455(9) 0.0205(3) Uani 1 1 d . . . . .
H00H H 0.526968 0.589243 0.397179 0.025 Uiso 1 1 calc R . . . .
C00G C 0.99185(13) 0.78904(8) 0.51754(8) 0.0184(3) Uani 1 1 d . . . . .
C00H C 0.72658(13) 0.57549(8) 0.52394(9) 0.0190(3) Uani 1 1 d . . . . .
C00I C 0.85739(14) 0.56708(9) 0.39244(10) 0.0234(3) Uani 1 1 d . . . . .
H00I H 0.842914 0.511258 0.399497 0.028 Uiso 1 1 calc R . . . .
C00J C 0.44148(14) 0.67898(9) 0.55269(9) 0.0236(3) Uani 1 1 d . . . . .
H00J H 0.487623 0.640375 0.527618 0.035 Uiso 1 1 calc GR . . . .
H00K H 0.365319 0.656909 0.563572 0.035 Uiso 1 1 calc GR . . . .
H00L H 0.486598 0.695879 0.602892 0.035 Uiso 1 1 calc GR . . . .
C00K C 0.70593(15) 0.50300(9) 0.55061(10) 0.0274(3) Uani 1 1 d . . . . .
H00M H 0.684231 0.459501 0.518421 0.033 Uiso 1 1 calc R . . . .
C00L C 0.39949(14) 0.92347(9) 0.45026(11) 0.0289(4) Uani 1 1 d . . . . .
H00N H 0.331768 0.890811 0.430585 0.043 Uiso 1 1 calc GR . . . .
H00O H 0.390437 0.973465 0.424070 0.043 Uiso 1 1 calc GR . . . .
H00P H 0.401970 0.930051 0.508109 0.043 Uiso 1 1 calc GR . . . .
C00M C 0.56443(16) 0.63279(10) 0.29068(9) 0.0289(3) Uani 1 1 d . . . . .
H00Q H 0.563711 0.686587 0.306728 0.043 Uiso 1 1 calc GR . . . .
H00R H 0.485671 0.618642 0.263802 0.043 Uiso 1 1 calc GR . . . .
H00S H 0.624568 0.625218 0.254124 0.043 Uiso 1 1 calc GR . . . .
C00N C 1.11227(14) 0.80338(11) 0.53609(9) 0.0284(4) Uani 1 1 d . . . . .
H00T H 1.160537 0.833907 0.506242 0.034 Uiso 1 1 calc R . . . .
C00O C 0.75406(14) 0.57865(10) 0.65606(10) 0.0272(3) Uani 1 1 d . . . . .
H00U H 0.771177 0.596412 0.709410 0.033 Uiso 1 1 calc R . . . .
C00P C 0.59605(16) 0.49832(9) 0.34251(11) 0.0303(4) Uani 1 1 d . . . . .
H00V H 0.659965 0.488888 0.309268 0.046 Uiso 1 1 calc GR . . . .
H00W H 0.519152 0.484227 0.312839 0.046 Uiso 1 1 calc GR . . . .
H00X H 0.609998 0.467548 0.391264 0.046 Uiso 1 1 calc GR . . . .
C00Q C 0.34609(13) 0.72294(9) 0.41809(9) 0.0235(3) Uani 1 1 d . . . . .
H00Y H 0.325402 0.768187 0.385080 0.035 Uiso 1 1 calc GR . . . .
H H 0.272895 0.697111 0.429245 0.035 Uiso 1 1 calc GR . . . .
HA H 0.393896 0.687962 0.389576 0.035 Uiso 1 1 calc GR . . . .
C00R C 0.55256(15) 0.86504(10) 0.64429(10) 0.0298(4) Uani 1 1 d . . . . .
H00Z H 0.479849 0.892806 0.635574 0.036 Uiso 1 1 calc R . . . .
C00S C 1.05313(14) 0.85368(10) 0.32977(10) 0.0285(3) Uani 1 1 d . . . . .
H00 H 1.023793 0.906176 0.322044 0.043 Uiso 1 1 calc GR . . . .
HB H 1.086489 0.836607 0.281794 0.043 Uiso 1 1 calc GR . . . .
HC H 1.115190 0.851871 0.375648 0.043 Uiso 1 1 calc GR . . . .
C00T C 0.85446(15) 0.79877(11) 0.27290(9) 0.0304(4) Uani 1 1 d . . . . .
H0AA H 0.790080 0.764295 0.284015 0.046 Uiso 1 1 calc GR . . . .
HD H 0.889814 0.780217 0.226248 0.046 Uiso 1 1 calc GR . . . .
HE H 0.822178 0.850202 0.262100 0.046 Uiso 1 1 calc GR . . . .
C00U C 0.72300(15) 0.50542(10) 0.63454(10) 0.0305(4) Uani 1 1 d . . . . .
H1AA H 0.714510 0.463907 0.669681 0.037 Uiso 1 1 calc R . . . .
C00V C 0.84903(15) 0.94199(9) 0.53555(11) 0.0283(3) Uani 1 1 d . . . . .
H2AA H 0.767319 0.924081 0.538043 0.042 Uiso 1 1 calc GR . . . .
HF H 0.852671 0.997379 0.543996 0.042 Uiso 1 1 calc GR . . . .
HG H 0.903184 0.916570 0.577124 0.042 Uiso 1 1 calc GR . . . .
C00W C 0.72185(15) 0.81320(11) 0.70313(9) 0.0296(4) Uani 1 1 d . . . . .
H3AA H 0.786309 0.799351 0.741960 0.036 Uiso 1 1 calc R . . . .
C00X C 0.81488(15) 0.96973(9) 0.38782(11) 0.0318(4) Uani 1 1 d . . . . .
H4AA H 0.845512 0.959864 0.336875 0.048 Uiso 1 1 calc GR . . . .
HH H 0.822679 1.024251 0.400635 0.048 Uiso 1 1 calc GR . . . .
HI H 0.730646 0.954944 0.383693 0.048 Uiso 1 1 calc GR . . . .
C00Y C 1.05157(15) 0.72831(11) 0.63042(9) 0.0294(4) Uani 1 1 d . . . . .
H5AA H 1.051319 0.697781 0.676946 0.035 Uiso 1 1 calc R . . . .
C00Z C 0.87017(16) 0.58009(10) 0.30465(10) 0.0318(4) Uani 1 1 d . . . . .
H6AA H 0.796232 0.564964 0.271941 0.048 Uiso 1 1 calc GR . . . .
HJ H 0.936592 0.549372 0.289730 0.048 Uiso 1 1 calc GR . . . .
HK H 0.885909 0.634294 0.295797 0.048 Uiso 1 1 calc GR . . . .
C010 C 1.14996(15) 0.76432(12) 0.60745(10) 0.0360(4) Uani 1 1 d . . . . .
H010 H 1.228665 0.763060 0.634657 0.043 Uiso 1 1 calc R . . . .
C011 C 0.97320(14) 0.58738(10) 0.44512(11) 0.0292(4) Uani 1 1 d . . . . .
H01A H 0.990475 0.641825 0.439256 0.044 Uiso 1 1 calc GR . . . .
H01B H 1.038961 0.556946 0.428789 0.044 Uiso 1 1 calc GR . . . .
H01C H 0.964273 0.576369 0.501027 0.044 Uiso 1 1 calc GR . . . .
C012 C 0.62823(16) 0.85874(12) 0.71697(11) 0.0373(4) Uani 1 1 d . . . . .
H012 H 0.616277 0.881858 0.766309 0.045 Uiso 1 1 calc R . . . .

loop_
_atom_site_aniso_label
_atom_site_aniso_U_11
_atom_site_aniso_U_22
_atom_site_aniso_U_33
_atom_site_aniso_U_23
_atom_site_aniso_U_13
_atom_site_aniso_U_12
Ni01 0.01268(9) 0.01298(9) 0.01204(9) -0.00001(6) 0.00092(6) -0.00071(6)
P002 0.01258(16) 0.01385(16) 0.01672(17) -0.00205(13) 0.00194(13) -0.00092(12)
P003 0.01274(16) 0.01557(17) 0.01644(17) 0.00083(13) 0.00122(13) -0.00183(12)
P004 0.01695(17) 0.01332(17) 0.01754(17) -0.00072(13) 0.00452(13) -0.00013(13)
Al00 0.0183(2) 0.0196(2) 0.0128(2) 0.00048(15) 0.00072(15) -0.00065(16)
N006 0.0184(6) 0.0264(7) 0.0150(6) 0.0003(5) 0.0004(5) 0.0020(5)
N007 0.0188(6) 0.0252(6) 0.0162(6) -0.0035(5) 0.0016(5) -0.0032(5)
N008 0.0231(6) 0.0224(6) 0.0178(6) 0.0037(5) 0.0027(5) 0.0001(5)
C009 0.0166(7) 0.0210(7) 0.0198(7) -0.0046(5) 0.0028(5) -0.0039(5)
C00A 0.0193(7) 0.0256(7) 0.0170(7) 0.0018(6) 0.0037(5) -0.0035(6)
C00B 0.0140(7) 0.0184(7) 0.0229(7) -0.0031(5) 0.0051(5) -0.0028(5)
C00C 0.0164(7) 0.0166(7) 0.0284(8) 0.0016(6) 0.0020(6) 0.0006(5)
C00D 0.0169(7) 0.0167(7) 0.0349(8) -0.0012(6) 0.0038(6) -0.0051(5)
C00E 0.0265(8) 0.0294(8) 0.0271(8) 0.0065(6) -0.0004(6) 0.0010(6)
C00F 0.0208(7) 0.0204(7) 0.0207(7) -0.0038(6) 0.0040(6) -0.0032(6)
C00G 0.0162(7) 0.0230(7) 0.0158(6) -0.0023(5) 0.0014(5) 0.0008(5)
C00H 0.0170(7) 0.0181(7) 0.0225(7) 0.0028(5) 0.0045(5) 0.0013(5)
C00I 0.0229(8) 0.0165(7) 0.0327(8) -0.0021(6) 0.0108(6) 0.0024(6)
C00J 0.0250(8) 0.0224(7) 0.0249(7) -0.0002(6) 0.0095(6) -0.0049(6)
C00K 0.0293(8) 0.0198(8) 0.0336(9) 0.0045(6) 0.0059(7) -0.0017(6)
C00L 0.0207(8) 0.0199(8) 0.0463(10) 0.0002(7) 0.0050(7) 0.0046(6)
C00M 0.0316(9) 0.0328(9) 0.0212(8) -0.0006(6) -0.0007(6) -0.0004(7)
C00N 0.0167(7) 0.0475(10) 0.0212(8) -0.0002(7) 0.0025(6) -0.0014(7)
C00O 0.0254(8) 0.0354(9) 0.0208(7) 0.0099(6) 0.0026(6) 0.0011(7)
C00P 0.0366(9) 0.0219(8) 0.0328(9) -0.0083(7) 0.0054(7) -0.0078(7)
C00Q 0.0179(7) 0.0245(8) 0.0275(8) -0.0046(6) 0.0003(6) -0.0039(6)
C00R 0.0221(8) 0.0369(9) 0.0308(8) -0.0153(7) 0.0054(6) -0.0005(7)
C00S 0.0219(8) 0.0388(9) 0.0259(8) 0.0050(7) 0.0070(6) -0.0071(7)
C00T 0.0306(9) 0.0418(10) 0.0181(7) 0.0033(7) 0.0000(6) -0.0107(7)
C00U 0.0286(8) 0.0297(9) 0.0338(9) 0.0160(7) 0.0058(7) 0.0010(7)
C00V 0.0233(8) 0.0204(7) 0.0418(9) -0.0105(7) 0.0063(7) -0.0053(6)
C00W 0.0253(8) 0.0457(10) 0.0173(7) -0.0084(7) 0.0003(6) -0.0055(7)
C00X 0.0275(8) 0.0206(8) 0.0480(10) 0.0106(7) 0.0070(7) -0.0001(6)
C00Y 0.0241(8) 0.0479(10) 0.0155(7) 0.0032(7) -0.0006(6) 0.0082(7)
C00Z 0.0320(9) 0.0331(9) 0.0336(9) -0.0076(7) 0.0174(7) -0.0015(7)
C010 0.0173(8) 0.0681(13) 0.0216(8) 0.0026(8) -0.0017(6) 0.0057(8)
C011 0.0217(8) 0.0250(8) 0.0419(10) 0.0026(7) 0.0076(7) 0.0058(6)
C012 0.0298(9) 0.0564(12) 0.0263(9) -0.0214(8) 0.0056(7) -0.0041(8)

loop_
_atom_type_symbol
_atom_type_description
_atom_type_scat_dispersion_real
_atom_type_scat_dispersion_imag
_atom_type_scat_source
C C 0.0033 0.0016 'International Tables Vol C Tables 4.2.6.8 and 6.1.1.4'
H H 0.0000 0.0000 'International Tables Vol C Tables 4.2.6.8 and 6.1.1.4'
Al Al 0.0645 0.0514 'International Tables Vol C Tables 4.2.6.8 and 6.1.1.4'
N N 0.0061 0.0033 'International Tables Vol C Tables 4.2.6.8 and 6.1.1.4'
Ni Ni 0.3393 1.1124 'International Tables Vol C Tables 4.2.6.8 and 6.1.1.4'
P P 0.1023 0.0942 'International Tables Vol C Tables 4.2.6.8 and 6.1.1.4'

loop_
_geom_angle_atom_site_label_1
_geom_angle_atom_site_label_2
_geom_angle_atom_site_label_3
_geom_angle
_geom_angle_site_symmetry_1
_geom_angle_site_symmetry_3
_geom_angle_publ_flag
P002 Ni01 P003 117.61(5) . . ?
P002 Ni01 Al00 86.18(4) . . ?
P003 Ni01 Al00 84.18(3) . . ?
P004 Ni01 P002 118.91(2) . . ?
P004 Ni01 P003 120.89(4) . . ?
P004 Ni01 Al00 83.60(2) . . ?
C009 P002 Ni01 108.52(6) . . ?
C009 P002 C00B 99.24(7) . . ?
C009 P002 C00C 106.06(8) . . ?
C00B P002 Ni01 126.40(7) . . ?
C00C P002 Ni01 110.46(6) . . ?
C00C P002 C00B 104.21(8) . . ?
C00A P003 Ni01 110.07(6) . . ?
C00A P003 C00D 105.33(7) . . ?
C00D P003 Ni01 125.56(6) . . ?
C00G P003 Ni01 109.87(6) . . ?
C00G P003 C00A 104.69(9) . . ?
C00G P003 C00D 99.18(7) . . ?
C00F P004 Ni01 109.72(5) . . ?
C00F P004 C00I 105.35(9) . . ?
C00H P004 Ni01 109.96(6) . . ?
C00H P004 C00F 105.35(8) . . ?
C00H P004 C00I 100.15(8) . . ?
C00I P004 Ni01 124.56(5) . . ?
N006 Al00 Ni01 106.55(5) . . ?
N007 Al00 Ni01 104.57(6) . . ?
N007 Al00 N006 112.91(7) . . ?
N008 Al00 Ni01 107.39(4) . . ?
N008 Al00 N006 113.03(6) . . ?
N008 Al00 N007 111.73(7) . . ?
C00G N006 Al00 116.09(10) . . ?
C00Y N006 Al00 136.73(12) . . ?
C00Y N006 C00G 107.00(14) . . ?
C009 N007 Al00 118.62(10) . . ?
C00W N007 Al00 133.78(12) . . ?
C00W N007 C009 107.33(13) . . ?
C00H N008 Al00 116.20(10) . . ?
C00O N008 Al00 136.65(12) . . ?
C00O N008 C00H 107.15(14) . . ?
N007 C009 P002 115.94(11) . . ?
C00R C009 P002 135.09(13) . . ?
C00R C009 N007 108.71(14) . . ?
P003 C00A H00A 105.8 . . ?
C00S C00A P003 117.23(11) . . ?
C00S C00A H00A 105.8 . . ?
C00T C00A P003 110.19(12) . . ?
C00T C00A H00A 105.8 . . ?
C00T C00A C00S 111.15(13) . . ?
P002 C00B H00B 107.1 . . ?
C00J C00B P002 109.56(11) . . ?
C00J C00B H00B 107.1 . . ?
C00J C00B C00Q 110.77(13) . . ?
C00Q C00B P002 114.75(11) . . ?
C00Q C00B H00B 107.1 . . ?
P002 C00C H00C 106.0 . . ?
C00E C00C P002 110.16(11) . . ?
C00E C00C H00C 106.0 . . ?
C00E C00C C00L 110.88(13) . . ?
C00L C00C P002 117.06(11) . . ?
C00L C00C H00C 106.0 . . ?
P003 C00D H00D 107.0 . . ?
C00V C00D P003 109.49(11) . . ?
C00V C00D H00D 107.0 . . ?
C00V C00D C00X 111.37(14) . . ?
C00X C00D P003 114.56(12) . . ?
C00X C00D H00D 107.0 . . ?
C00C C00E H00E 109.5 . . ?
C00C C00E H00F 109.5 . . ?
C00C C00E H00G 109.5 . . ?
H00E C00E H00F 109.5 . . ?
H00E C00E H00G 109.5 . . ?
H00F C00E H00G 109.5 . . ?
P004 C00F H00H 106.0 . . ?
C00M C00F P004 110.73(11) . . ?
C00M C00F H00H 106.0 . . ?
C00P C00F P004 116.06(12) . . ?
C00P C00F H00H 106.0 . . ?
C00P C00F C00M 111.36(14) . . ?
N006 C00G P003 116.59(11) . . ?
C00N C00G P003 134.41(12) . . ?
C00N C00G N006 109.00(13) . . ?
N008 C00H P004 115.93(12) . . ?
C00K C00H P004 135.18(13) . . ?
C00K C00H N008 108.81(14) . . ?
P004 C00I H00I 107.3 . . ?
C00Z C00I P004 113.68(12) . . ?
C00Z C00I H00I 107.3 . . ?
C00Z C00I C011 110.82(14) . . ?
C011 C00I P004 110.05(12) . . ?
C011 C00I H00I 107.3 . . ?
C00B C00J H00J 109.5 . . ?
C00B C00J H00K 109.5 . . ?
C00B C00J H00L 109.5 . . ?
H00J C00J H00K 109.5 . . ?
H00J C00J H00L 109.5 . . ?
H00K C00J H00L 109.5 . . ?
C00H C00K H00M 126.5 . . ?
C00H C00K C00U 107.07(15) . . ?
C00U C00K H00M 126.5 . . ?
C00C C00L H00N 109.5 . . ?
C00C C00L H00O 109.5 . . ?
C00C C00L H00P 109.5 . . ?
H00N C00L H00O 109.5 . . ?
H00N C00L H00P 109.5 . . ?
H00O C00L H00P 109.5 . . ?
C00F C00M H00Q 109.5 . . ?
C00F C00M H00R 109.5 . . ?
C00F C00M H00S 109.5 . . ?
H00Q C00M H00R 109.5 . . ?
H00Q C00M H00S 109.5 . . ?
H00R C00M H00S 109.5 . . ?
C00G C00N H00T 126.5 . . ?
C00G C00N C010 107.09(15) . . ?
C010 C00N H00T 126.5 . . ?
N008 C00O H00U 125.1 . . ?
C00U C00O N008 109.79(15) . . ?
C00U C00O H00U 125.1 . . ?
C00F C00P H00V 109.5 . . ?
C00F C00P H00W 109.5 . . ?
C00F C00P H00X 109.5 . . ?
H00V C00P H00W 109.5 . . ?
H00V C00P H00X 109.5 . . ?
H00W C00P H00X 109.5 . . ?
C00B C00Q H00Y 109.5 . . ?
C00B C00Q H 109.5 . . ?
C00B C00Q HA 109.5 . . ?
H00Y C00Q H 109.5 . . ?
H00Y C00Q HA 109.5 . . ?
H C00Q HA 109.5 . . ?
C009 C00R H00Z 126.6 . . ?
C009 C00R C012 106.90(16) . . ?
C012 C00R H00Z 126.6 . . ?
C00A C00S H00 109.5 . . ?
C00A C00S HB 109.5 . . ?
C00A C00S HC 109.5 . . ?
H00 C00S HB 109.5 . . ?
H00 C00S HC 109.5 . . ?
HB C00S HC 109.5 . . ?
C00A C00T H0AA 109.5 . . ?
C00A C00T HD 109.5 . . ?
C00A C00T HE 109.5 . . ?
H0AA C00T HD 109.5 . . ?
H0AA C00T HE 109.5 . . ?
HD C00T HE 109.5 . . ?
C00K C00U H1AA 126.4 . . ?
C00O C00U C00K 107.18(14) . . ?
C00O C00U H1AA 126.4 . . ?
C00D C00V H2AA 109.5 . . ?
C00D C00V HF 109.5 . . ?
C00D C00V HG 109.5 . . ?
H2AA C00V HF 109.5 . . ?
H2AA C00V HG 109.5 . . ?
HF C00V HG 109.5 . . ?
N007 C00W H3AA 125.1 . . ?
N007 C00W C012 109.80(15) . . ?
C012 C00W H3AA 125.1 . . ?
C00D C00X H4AA 109.5 . . ?
C00D C00X HH 109.5 . . ?
C00D C00X HI 109.5 . . ?
H4AA C00X HH 109.5 . . ?
H4AA C00X HI 109.5 . . ?
HH C00X HI 109.5 . . ?
N006 C00Y H5AA 125.1 . . ?
N006 C00Y C010 109.83(15) . . ?
C010 C00Y H5AA 125.1 . . ?
C00I C00Z H6AA 109.5 . . ?
C00I C00Z HJ 109.5 . . ?
C00I C00Z HK 109.5 . . ?
H6AA C00Z HJ 109.5 . . ?
H6AA C00Z HK 109.5 . . ?
HJ C00Z HK 109.5 . . ?
C00N C010 H010 126.5 . . ?
C00Y C010 C00N 107.08(15) . . ?
C00Y C010 H010 126.5 . . ?
C00I C011 H01A 109.5 . . ?
C00I C011 H01B 109.5 . . ?
C00I C011 H01C 109.5 . . ?
H01A C011 H01B 109.5 . . ?
H01A C011 H01C 109.5 . . ?
H01B C011 H01C 109.5 . . ?
C00R C012 H012 126.4 . . ?
C00W C012 C00R 107.26(15) . . ?
C00W C012 H012 126.4 . . ?

loop_
_geom_bond_atom_site_label_1
_geom_bond_atom_site_label_2
_geom_bond_distance
_geom_bond_site_symmetry_2
_geom_bond_publ_flag
Ni01 P002 2.2217(13) . ?
Ni01 P003 2.2227(13) . ?
Ni01 P004 2.2197(17) . ?
Ni01 Al00 2.2695(16) . ?
P002 C009 1.8081(19) . ?
P002 C00B 1.8609(18) . ?
P002 C00C 1.8598(18) . ?
P003 C00A 1.8589(19) . ?
P003 C00D 1.861(2) . ?
P003 C00G 1.8026(17) . ?
P004 C00F 1.8606(18) . ?
P004 C00H 1.8068(19) . ?
P004 C00I 1.8626(18) . ?
Al00 N006 1.8591(19) . ?
Al00 N007 1.8545(16) . ?
Al00 N008 1.8483(19) . ?
N006 C00G 1.385(2) . ?
N006 C00Y 1.370(2) . ?
N007 C009 1.389(2) . ?
N007 C00W 1.364(2) . ?
N008 C00H 1.386(2) . ?
N008 C00O 1.366(2) . ?
C009 C00R 1.377(2) . ?
C00A H00A 1.0000 . ?
C00A C00S 1.529(2) . ?
C00A C00T 1.527(2) . ?
C00B H00B 1.0000 . ?
C00B C00J 1.527(2) . ?
C00B C00Q 1.528(2) . ?
C00C H00C 1.0000 . ?
C00C C00E 1.527(2) . ?
C00C C00L 1.528(2) . ?
C00D H00D 1.0000 . ?
C00D C00V 1.528(2) . ?
C00D C00X 1.527(2) . ?
C00E H00E 0.9800 . ?
C00E H00F 0.9800 . ?
C00E H00G 0.9800 . ?
C00F H00H 1.0000 . ?
C00F C00M 1.527(2) . ?
C00F C00P 1.525(2) . ?
C00G C00N 1.381(2) . ?
C00H C00K 1.375(2) . ?
C00I H00I 1.0000 . ?
C00I C00Z 1.523(3) . ?
C00I C011 1.532(2) . ?
C00J H00J 0.9800 . ?
C00J H00K 0.9800 . ?
C00J H00L 0.9800 . ?
C00K H00M 0.9500 . ?
C00K C00U 1.407(3) . ?
C00L H00N 0.9800 . ?
C00L H00O 0.9800 . ?
C00L H00P 0.9800 . ?
C00M H00Q 0.9800 . ?
C00M H00R 0.9800 . ?
C00M H00S 0.9800 . ?
C00N H00T 0.9500 . ?
C00N C010 1.405(3) . ?
C00O H00U 0.9500 . ?
C00O C00U 1.366(3) . ?
C00P H00V 0.9800 . ?
C00P H00W 0.9800 . ?
C00P H00X 0.9800 . ?
C00Q H00Y 0.9800 . ?
C00Q H 0.9800 . ?
C00Q HA 0.9800 . ?
C00R H00Z 0.9500 . ?
C00R C012 1.412(3) . ?
C00S H00 0.9800 . ?
C00S HB 0.9800 . ?
C00S HC 0.9800 . ?
C00T H0AA 0.9800 . ?
C00T HD 0.9800 . ?
C00T HE 0.9800 . ?
C00U H1AA 0.9500 . ?
C00V H2AA 0.9800 . ?
C00V HF 0.9800 . ?
C00V HG 0.9800 . ?
C00W H3AA 0.9500 . ?
C00W C012 1.366(3) . ?
C00X H4AA 0.9800 . ?
C00X HH 0.9800 . ?
C00X HI 0.9800 . ?
C00Y H5AA 0.9500 . ?
C00Y C010 1.373(3) . ?
C00Z H6AA 0.9800 . ?
C00Z HJ 0.9800 . ?
C00Z HK 0.9800 . ?
C010 H010 0.9500 . ?
C011 H01A 0.9800 . ?
C011 H01B 0.9800 . ?
C011 H01C 0.9800 . ?
C012 H012 0.9500 . ?
